data_7712724
loop_
_publ_author_name
'Benetti, Sara'
'Dalla Pozza, Maria'
'Biancalana, Lorenzo'
'Zacchini, Stefano'
'Gasser, Gilles'
'Marchetti, Fabio'

_publ_section_title
;
 The Beneficial Effect of Cyclohexyl Substituent on the In Vitro
 Anticancer Activity of Diiron Vinyliminium Complexes
;
_journal_name_full 'Dalton Transactions'
_journal_paper_doi 10.1039/D3DT00186E
_journal_year 2023
_chemical_formula_sum 'C31 H34 Cl2 F3 Fe2 N O6 S'
_chemical_formula_weight 788.25
_space_group_crystal_system monoclinic
_space_group_IT_number 14
_space_group_name_Hall '-P 2yn'
_space_group_name_H-M_alt 'P 1 21/n 1'
_atom_sites_solution_hydrogens geom
_audit_creation_method SHELXL-2014/7
_audit_update_record
;
2022-12-22 deposited with the CCDC.	2023-04-04 downloaded from the CCDC.
;
_cell_angle_alpha 90
_cell_angle_beta 102.868(6)
_cell_angle_gamma 90
_cell_formula_units_Z 4
_cell_length_a 12.127(3)
_cell_length_b 14.583(3)
_cell_length_c 19.147(4)
_cell_measurement_reflns_used 7464
_cell_measurement_temperature 100(2)
_cell_measurement_theta_max 26.6245
_cell_measurement_theta_min 2.182
_cell_volume 3301.1(13)
_computing_cell_refinement 'APEX3 (Bruker AXS, 2015)'
_computing_data_collection 'APEX3 (Bruker AXS, 2015)'
_computing_data_reduction 'SAINT (Bruker AXS, 2015)'
_computing_molecular_graphics 'ORTEPIII (Johnson, 1996)'
_computing_publication_material 'XCIF 2014/2 (Bruker AXS, 2014)'
_computing_structure_refinement 'SHELXL-2014/7 (Sheldrick, 2014)'
_computing_structure_solution 'SHELXT (Sheldrick, 2015)'
_diffrn_ambient_temperature 100(2)
_diffrn_measured_fraction_theta_full 0.984
_diffrn_measured_fraction_theta_max 0.984
_diffrn_measurement_device_type 'PHOTONII area detector'
_diffrn_measurement_method 'phi and omega scans'
_diffrn_radiation_type MoK\a
_diffrn_radiation_wavelength 0.71073
_diffrn_reflns_av_R_equivalents 0.1935
_diffrn_reflns_av_unetI/netI 0.1340
_diffrn_reflns_Laue_measured_fraction_full 0.984
_diffrn_reflns_Laue_measured_fraction_max 0.984
_diffrn_reflns_limit_h_max 14
_diffrn_reflns_limit_h_min -14
_diffrn_reflns_limit_k_max 17
_diffrn_reflns_limit_k_min -17
_diffrn_reflns_limit_l_max 22
_diffrn_reflns_limit_l_min -22
_diffrn_reflns_number 31684
_diffrn_reflns_point_group_measured_fraction_full 0.984
_diffrn_reflns_point_group_measured_fraction_max 0.984
_diffrn_reflns_theta_full 25.047
_diffrn_reflns_theta_max 25.047
_diffrn_reflns_theta_min 1.772
_diffrn_source 'fine-focus sealed tube'
_exptl_absorpt_coefficient_mu 1.165
_exptl_absorpt_correction_T_max 0.5624
_exptl_absorpt_correction_T_min 0.2311
_exptl_absorpt_correction_type empirical
_exptl_absorpt_process_details
; 
 Data were corrected for Lorentz polarization and absorption
 effects (empirical absorption correction SADABS).
 R(int) =  0.1562 (selected reflections only, before parameter refinement)
 R(int) =  0.0848 (selected reflections only, after parameter refinement)
;
_exptl_crystal_colour green
_exptl_crystal_density_diffrn 1.586
_exptl_crystal_description plate
_exptl_crystal_F_000 1616
_exptl_crystal_size_max 0.180
_exptl_crystal_size_mid 0.120
_exptl_crystal_size_min 0.080
_refine_diff_density_max 1.534
_refine_diff_density_min -0.532
_refine_diff_density_rms 0.150
_refine_ls_extinction_method none
_refine_ls_goodness_of_fit_ref 1.253
_refine_ls_hydrogen_treatment constr
_refine_ls_matrix_type full
_refine_ls_number_parameters 417
_refine_ls_number_reflns 5768
_refine_ls_number_restraints 60
_refine_ls_restrained_S_all 1.259
_refine_ls_R_factor_all 0.2026
_refine_ls_R_factor_gt 0.1418
_refine_ls_shift/su_max 0.000
_refine_ls_shift/su_mean 0.000
_refine_ls_structure_factor_coef Fsqd
_refine_ls_weighting_details 'w=1/[\s^2^(Fo^2^)+(0.0556P)^2^+52.9841P] where P=(Fo^2^+2Fc^2^)/3'
_refine_ls_weighting_scheme calc
_refine_ls_wR_factor_gt 0.2733
_refine_ls_wR_factor_ref 0.3018
_reflns_Friedel_coverage 0.000
_reflns_number_gt 3562
_reflns_number_total 5768
_reflns_threshold_expression 'I > 2\s(I)'
_cod_data_source_file d3dt00186e2.cif
_cod_data_source_block 2c
_cod_original_cell_volume 3301.1(12)
_cod_original_sg_symbol_H-M 'P 21/n'
_cod_database_code 7712724
_shelx_shelxl_version_number 2014/7
_shelx_space_group_comment
;
The symmetry employed for this shelxl refinement is uniquely defined
by the following loop, which should always be used as a source of
symmetry information in preference to the above space-group names.
They are only intended as comments.
;
_shelx_estimated_absorpt_t_min 0.818
_shelx_estimated_absorpt_t_max 0.913

loop_
_space_group_symop_operation_xyz
'x, y, z'
'-x+1/2, y+1/2, -z+1/2'
'-x, -y, -z'
'x-1/2, -y-1/2, z-1/2'

loop_
_atom_site_label
_atom_site_type_symbol
_atom_site_fract_x
_atom_site_fract_y
_atom_site_fract_z
_atom_site_U_iso_or_equiv
_atom_site_adp_type
_atom_site_occupancy
_atom_site_site_symmetry_order
_atom_site_calc_flag
_atom_site_refinement_flags_posn
_atom_site_refinement_flags_adp
_atom_site_refinement_flags_occupancy
_atom_site_disorder_assembly
_atom_site_disorder_group
Fe1 Fe 0.40358(16) 0.39819(14) 0.73077(10) 0.0298(5) Uani 1 1 d . . . . .
Fe2 Fe 0.24351(15) 0.30968(14) 0.64870(9) 0.0290(5) Uani 1 1 d . . . . .
C1 C 0.5244(12) 0.3664(10) 0.6964(7) 0.034(3) Uani 1 1 d . . . . .
C2 C 0.3252(10) 0.4203(9) 0.6336(6) 0.024(3) Uani 1 1 d . . . . .
O1 O 0.6004(7) 0.3483(7) 0.6759(5) 0.042(3) Uani 1 1 d . . . . .
O2 O 0.3269(8) 0.4726(7) 0.5893(5) 0.039(2) Uani 1 1 d . . . . .
O3 O 0.3749(7) 0.0813(7) 0.9949(4) 0.035(2) Uani 1 1 d . . . . .
N1 N 0.3961(9) 0.2431(8) 0.5549(5) 0.033(3) Uani 1 1 d . . . . .
C3 C 0.3529(10) 0.2532(9) 0.6088(7) 0.028(3) Uani 1 1 d . . . . .
C4 C 0.3651(10) 0.2111(10) 0.6759(7) 0.031(3) Uani 1 1 d . . . . .
H4 H 0.3406 0.1458 0.6777 0.038 Uiso 1 1 calc R U . . .
C5 C 0.3633(10) 0.2681(10) 0.7350(6) 0.030(3) Uani 1 1 d . . . . .
C6 C 0.4928(12) 0.1795(10) 0.5578(6) 0.036(3) Uani 1 1 d . . . . .
H6A H 0.5640 0.2126 0.5750 0.054 Uiso 1 1 calc R U . . .
H6B H 0.4904 0.1552 0.5097 0.054 Uiso 1 1 calc R U . . .
H6C H 0.4878 0.1288 0.5905 0.054 Uiso 1 1 calc R U . . .
C7 C 0.3572(10) 0.2996(10) 0.4889(6) 0.030(3) Uani 1 1 d . . . . .
H7 H 0.3021 0.3458 0.4994 0.036 Uiso 1 1 calc R U . . .
C8 C 0.4566(12) 0.3518(11) 0.4718(7) 0.040(4) Uani 1 1 d . . . . .
H8A H 0.5133 0.3079 0.4615 0.048 Uiso 1 1 calc R U . . .
H8B H 0.4932 0.3894 0.5136 0.048 Uiso 1 1 calc R U . . .
C9 C 0.4155(13) 0.4137(11) 0.4071(8) 0.046(4) Uani 1 1 d . . . . .
H9A H 0.3645 0.4612 0.4191 0.055 Uiso 1 1 calc R U . . .
H9B H 0.4811 0.4450 0.3947 0.055 Uiso 1 1 calc R U . . .
C10 C 0.3535(14) 0.3587(12) 0.3435(7) 0.051(4) Uani 1 1 d . . . . .
H10A H 0.3242 0.4007 0.3031 0.061 Uiso 1 1 calc R U . . .
H10B H 0.4070 0.3157 0.3284 0.061 Uiso 1 1 calc R U . . .
C11 C 0.2568(13) 0.3053(12) 0.3607(7) 0.050(4) Uani 1 1 d . . . . .
H11A H 0.2214 0.2672 0.3189 0.060 Uiso 1 1 calc R U . . .
H11B H 0.1989 0.3484 0.3703 0.060 Uiso 1 1 calc R U . . .
C12 C 0.2970(12) 0.2433(11) 0.4262(7) 0.042(4) Uani 1 1 d . . . . .
H12A H 0.2312 0.2121 0.4384 0.051 Uiso 1 1 calc R U . . .
H12B H 0.3488 0.1958 0.4150 0.051 Uiso 1 1 calc R U . . .
C13 C 0.3617(10) 0.2208(9) 0.8037(6) 0.028(3) Uani 1 1 d . . . . .
C14 C 0.4409(11) 0.1536(10) 0.8295(6) 0.032(3) Uani 1 1 d . . . . .
H14 H 0.4944 0.1372 0.8022 0.038 Uiso 1 1 calc R U . . .
C15 C 0.4439(10) 0.1104(10) 0.8931(7) 0.031(3) Uani 1 1 d . . . . .
H15 H 0.5014 0.0665 0.9104 0.037 Uiso 1 1 calc R U . . .
C16 C 0.3659(10) 0.1292(9) 0.9320(6) 0.028(3) Uani 1 1 d . . . . .
C17 C 0.2848(11) 0.1957(10) 0.9089(6) 0.033(3) Uani 1 1 d . . . . .
H17 H 0.2306 0.2104 0.9361 0.039 Uiso 1 1 calc R U . . .
C18 C 0.2846(11) 0.2407(9) 0.8447(6) 0.029(3) Uani 1 1 d . . . . .
H18 H 0.2293 0.2867 0.8286 0.035 Uiso 1 1 calc R U . . .
C19 C 0.3016(12) 0.1067(11) 1.0402(7) 0.042(4) Uani 1 1 d . . . . .
H19A H 0.3114 0.1721 1.0520 0.063 Uiso 1 1 calc R U . . .
H19B H 0.3198 0.0705 1.0844 0.063 Uiso 1 1 calc R U . . .
H19C H 0.2230 0.0952 1.0155 0.063 Uiso 1 1 calc R U . . .
C101 C 0.4272(13) 0.4280(11) 0.8420(7) 0.043(4) Uani 1 1 d . . . . .
H101 H 0.4419 0.3824 0.8820 0.051 Uiso 1 1 calc R U . . .
C102 C 0.5082(12) 0.4719(11) 0.8129(7) 0.042(4) Uani 1 1 d . . . . .
H102 H 0.5920 0.4643 0.8292 0.051 Uiso 1 1 calc R U . . .
C103 C 0.4532(15) 0.5322(11) 0.7593(8) 0.048(4) Uani 1 1 d . . . . .
H103 H 0.4906 0.5754 0.7312 0.058 Uiso 1 1 calc R U . . .
C104 C 0.3362(13) 0.5241(10) 0.7545(8) 0.043(4) Uani 1 1 d . . . . .
H104 H 0.2748 0.5600 0.7226 0.051 Uiso 1 1 calc R U . . .
C105 C 0.3233(12) 0.4594(10) 0.8063(7) 0.036(3) Uani 1 1 d . . . . .
H105 H 0.2492 0.4394 0.8160 0.044 Uiso 1 1 calc R U . . .
C201 C 0.0916(10) 0.2866(10) 0.6824(7) 0.034(3) Uani 1 1 d . U . . .
H201 H 0.0856 0.2665 0.7313 0.040 Uiso 1 1 calc R U . . .
C202 C 0.0983(10) 0.2287(11) 0.6255(7) 0.035(3) Uani 1 1 d . . . . .
H202 H 0.0962 0.1601 0.6263 0.042 Uiso 1 1 calc R U . . .
C203 C 0.1030(10) 0.2834(10) 0.5661(7) 0.032(3) Uani 1 1 d . . . . .
H203 H 0.1048 0.2607 0.5171 0.039 Uiso 1 1 calc R U . . .
C204 C 0.1018(11) 0.3738(10) 0.5866(7) 0.035(3) Uani 1 1 d . . . . .
H204 H 0.1023 0.4283 0.5550 0.041 Uiso 1 1 calc R U . . .
C205 C 0.0953(10) 0.3761(10) 0.6598(7) 0.031(3) Uani 1 1 d . U . . .
H205 H 0.0908 0.4323 0.6890 0.037 Uiso 1 1 calc R U . . .
C301 C 0.8632(17) 0.4643(17) 0.7815(10) 0.076(4) Uani 1 1 d . U . . .
F1 F 0.8460(10) 0.5574(10) 0.7894(6) 0.101(4) Uani 1 1 d . U . . .
F2 F 0.8696(9) 0.4542(10) 0.7167(5) 0.094(4) Uani 1 1 d . U . . .
F3 F 0.7793(8) 0.4189(10) 0.7968(5) 0.089(3) Uani 1 1 d . U . . .
S1 S 0.9958(3) 0.4344(3) 0.84438(17) 0.0340(9) Uani 1 1 d . . . . .
O11 O 1.0739(9) 0.4935(8) 0.8227(6) 0.057(3) Uani 1 1 d . . . . .
O12 O 0.9698(8) 0.4554(7) 0.9113(5) 0.044(3) Uani 1 1 d . . . . .
O13 O 1.0159(9) 0.3415(7) 0.8348(6) 0.052(3) Uani 1 1 d . . . . .
C401 C 0.2347(17) 0.4663(15) 0.0130(11) 0.080(6) Uani 1 1 d . U . . .
H40A H 0.1861 0.4997 0.0397 0.096 Uiso 1 1 calc R U . . .
H40B H 0.1850 0.4407 -0.0308 0.096 Uiso 1 1 calc R U . . .
Cl1 Cl 0.3285(5) 0.5441(4) -0.0122(3) 0.0839(17) Uani 1 1 d . . . . .
Cl2 Cl 0.2998(5) 0.3777(4) 0.0649(3) 0.0883(17) Uani 1 1 d . . . . .

loop_
_atom_site_aniso_label
_atom_site_aniso_U_11
_atom_site_aniso_U_22
_atom_site_aniso_U_33
_atom_site_aniso_U_23
_atom_site_aniso_U_13
_atom_site_aniso_U_12
Fe1 0.0291(10) 0.0402(12) 0.0245(10) -0.0023(9) 0.0151(8) 0.0030(9)
Fe2 0.0268(10) 0.0425(12) 0.0215(9) 0.0023(9) 0.0135(8) 0.0045(9)
C1 0.035(8) 0.040(9) 0.022(7) 0.002(6) -0.004(6) -0.005(7)
C2 0.022(6) 0.032(8) 0.021(6) -0.005(6) 0.013(5) 0.002(6)
O1 0.021(5) 0.061(7) 0.051(6) -0.010(5) 0.023(5) 0.006(5)
O2 0.039(6) 0.054(7) 0.030(5) 0.015(5) 0.021(4) 0.006(5)
O3 0.034(5) 0.047(6) 0.026(5) 0.002(4) 0.010(4) -0.004(4)
N1 0.032(6) 0.043(7) 0.029(6) 0.000(5) 0.019(5) 0.001(5)
C3 0.028(7) 0.022(7) 0.040(8) -0.003(6) 0.018(6) 0.011(6)
C4 0.028(7) 0.038(9) 0.032(7) 0.009(6) 0.015(6) 0.011(6)
C5 0.024(7) 0.054(9) 0.017(6) 0.007(6) 0.015(5) 0.009(6)
C6 0.048(9) 0.045(9) 0.019(7) 0.002(6) 0.015(6) 0.008(7)
C7 0.031(7) 0.047(9) 0.016(6) 0.002(6) 0.011(5) 0.015(6)
C8 0.043(9) 0.051(10) 0.033(8) -0.004(7) 0.026(7) 0.007(7)
C9 0.052(9) 0.046(10) 0.048(9) 0.004(8) 0.031(8) 0.008(8)
C10 0.063(11) 0.065(12) 0.029(8) 0.015(8) 0.020(7) 0.028(9)
C11 0.045(9) 0.075(12) 0.031(8) 0.010(8) 0.011(7) 0.010(9)
C12 0.033(8) 0.066(11) 0.032(8) 0.003(7) 0.017(6) 0.005(7)
C13 0.026(7) 0.037(8) 0.023(6) 0.002(6) 0.008(5) 0.005(6)
C14 0.028(7) 0.050(9) 0.022(7) -0.011(6) 0.014(6) -0.004(7)
C15 0.020(7) 0.041(9) 0.028(7) 0.000(6) -0.001(5) -0.006(6)
C16 0.024(7) 0.035(8) 0.026(7) -0.006(6) 0.006(6) -0.009(6)
C17 0.037(8) 0.044(9) 0.023(7) -0.009(6) 0.020(6) -0.003(7)
C18 0.029(7) 0.036(8) 0.022(6) -0.001(6) 0.006(5) 0.004(6)
C19 0.047(9) 0.055(10) 0.025(7) 0.007(7) 0.011(6) -0.010(8)
C101 0.063(11) 0.047(10) 0.021(7) -0.017(7) 0.016(7) 0.002(8)
C102 0.032(8) 0.064(11) 0.032(8) -0.028(8) 0.008(6) -0.016(8)
C103 0.075(12) 0.035(9) 0.042(9) -0.014(7) 0.026(8) -0.011(8)
C104 0.057(10) 0.034(9) 0.041(8) -0.004(7) 0.020(7) 0.026(8)
C105 0.046(9) 0.035(9) 0.031(7) -0.014(6) 0.015(7) 0.013(7)
C201 0.022(5) 0.050(7) 0.035(6) 0.005(5) 0.021(5) -0.007(5)
C202 0.016(6) 0.056(10) 0.038(8) -0.001(7) 0.015(6) -0.006(6)
C203 0.019(7) 0.055(10) 0.023(7) -0.003(6) 0.008(5) 0.007(6)
C204 0.028(7) 0.050(10) 0.023(7) 0.013(6) 0.001(6) 0.017(7)
C205 0.020(5) 0.041(6) 0.034(6) -0.002(5) 0.012(5) 0.005(5)
C301 0.072(7) 0.104(7) 0.060(6) -0.006(6) 0.033(6) 0.002(6)
F1 0.096(8) 0.123(9) 0.080(7) 0.019(7) 0.015(6) 0.041(7)
F2 0.087(7) 0.162(10) 0.037(5) -0.001(6) 0.019(5) 0.008(7)
F3 0.044(5) 0.165(10) 0.061(6) -0.016(7) 0.017(5) -0.001(6)
S1 0.0302(19) 0.048(2) 0.0276(17) 0.0021(16) 0.0140(15) 0.0020(16)
O11 0.054(7) 0.065(8) 0.061(7) 0.007(6) 0.030(6) 0.002(6)
O12 0.054(6) 0.047(7) 0.034(5) 0.005(5) 0.019(5) -0.003(5)
O13 0.050(7) 0.049(7) 0.070(7) -0.009(6) 0.037(6) -0.007(5)
C401 0.072(8) 0.093(9) 0.076(8) 0.003(7) 0.019(7) -0.001(7)
Cl1 0.114(4) 0.095(4) 0.057(3) 0.000(3) 0.049(3) 0.018(3)
Cl2 0.082(4) 0.054(3) 0.122(5) -0.018(3) 0.007(3) -0.006(3)

loop_
_atom_type_symbol
_atom_type_description
_atom_type_scat_dispersion_real
_atom_type_scat_dispersion_imag
_atom_type_scat_source
C C 0.0033 0.0016 'International Tables Vol C Tables 4.2.6.8 and 6.1.1.4'
H H 0.0000 0.0000 'International Tables Vol C Tables 4.2.6.8 and 6.1.1.4'
F F 0.0171 0.0103 'International Tables Vol C Tables 4.2.6.8 and 6.1.1.4'
Fe Fe 0.3463 0.8444 'International Tables Vol C Tables 4.2.6.8 and 6.1.1.4'
N N 0.0061 0.0033 'International Tables Vol C Tables 4.2.6.8 and 6.1.1.4'
O O 0.0106 0.0060 'International Tables Vol C Tables 4.2.6.8 and 6.1.1.4'
S S 0.1246 0.1234 'International Tables Vol C Tables 4.2.6.8 and 6.1.1.4'
Cl Cl 0.1484 0.1585 'International Tables Vol C Tables 4.2.6.8 and 6.1.1.4'

loop_
_geom_angle_atom_site_label_1
_geom_angle_atom_site_label_2
_geom_angle_atom_site_label_3
_geom_angle
_geom_angle_site_symmetry_1
_geom_angle_site_symmetry_3
_geom_angle_publ_flag
C1 Fe1 C2 87.5(5) . . ?
C1 Fe1 C5 89.8(6) . . ?
C2 Fe1 C5 97.4(5) . . ?
C1 Fe1 C103 97.3(6) . . ?
C2 Fe1 C103 98.5(6) . . ?
C5 Fe1 C103 162.8(5) . . ?
C1 Fe1 C102 90.0(6) . . ?
C2 Fe1 C102 137.0(6) . . ?
C5 Fe1 C102 125.5(6) . . ?
C103 Fe1 C102 39.4(6) . . ?
C1 Fe1 C104 133.9(6) . . ?
C2 Fe1 C104 86.0(5) . . ?
C5 Fe1 C104 136.3(6) . . ?
C103 Fe1 C104 39.3(6) . . ?
C102 Fe1 C104 65.6(6) . . ?
C1 Fe1 C105 153.9(6) . . ?
C2 Fe1 C105 112.9(5) . . ?
C5 Fe1 C105 102.9(5) . . ?
C103 Fe1 C105 64.8(6) . . ?
C102 Fe1 C105 64.0(6) . . ?
C104 Fe1 C105 38.9(5) . . ?
C1 Fe1 C101 118.7(6) . . ?
C2 Fe1 C101 149.6(5) . . ?
C5 Fe1 C101 97.8(5) . . ?
C103 Fe1 C101 65.1(6) . . ?
C102 Fe1 C101 38.5(5) . . ?
C104 Fe1 C101 65.0(6) . . ?
C105 Fe1 C101 37.7(5) . . ?
C1 Fe1 Fe2 102.4(4) . . ?
C2 Fe1 Fe2 49.1(4) . . ?
C5 Fe1 Fe2 51.4(4) . . ?
C103 Fe1 Fe2 140.4(5) . . ?
C102 Fe1 Fe2 167.0(4) . . ?
C104 Fe1 Fe2 107.2(5) . . ?
C105 Fe1 Fe2 103.4(4) . . ?
C101 Fe1 Fe2 129.2(4) . . ?
C3 Fe2 C2 82.7(5) . . ?
C3 Fe2 C5 75.9(5) . . ?
C2 Fe2 C5 94.2(5) . . ?
C3 Fe2 C4 41.8(5) . . ?
C2 Fe2 C4 105.0(5) . . ?
C5 Fe2 C4 40.4(5) . . ?
C3 Fe2 C204 122.5(5) . . ?
C2 Fe2 C204 85.7(6) . . ?
C5 Fe2 C204 161.3(5) . . ?
C4 Fe2 C204 156.9(6) . . ?
C3 Fe2 C202 107.8(6) . . ?
C2 Fe2 C202 150.6(5) . . ?
C5 Fe2 C202 114.9(6) . . ?
C4 Fe2 C202 100.5(6) . . ?
C204 Fe2 C202 65.3(6) . . ?
C3 Fe2 C203 98.2(5) . . ?
C2 Fe2 C203 113.4(5) . . ?
C5 Fe2 C203 151.1(6) . . ?
C4 Fe2 C203 119.0(6) . . ?
C204 Fe2 C203 38.6(5) . . ?
C202 Fe2 C203 39.2(5) . . ?
C3 Fe2 C205 162.1(5) . . ?
C2 Fe2 C205 96.2(5) . . ?
C5 Fe2 C205 121.9(5) . . ?
C4 Fe2 C205 152.5(5) . . ?
C204 Fe2 C205 39.8(5) . . ?
C202 Fe2 C205 65.2(6) . . ?
C203 Fe2 C205 65.6(5) . . ?
C3 Fe2 C201 143.5(6) . . ?
C2 Fe2 C201 133.2(5) . . ?
C5 Fe2 C201 102.6(5) . . ?
C4 Fe2 C201 116.1(5) . . ?
C204 Fe2 C201 65.2(5) . . ?
C202 Fe2 C201 38.8(5) . . ?
C203 Fe2 C201 65.2(5) . . ?
C205 Fe2 C201 38.3(5) . . ?
C3 Fe2 Fe1 87.9(4) . . ?
C2 Fe2 Fe1 48.1(4) . . ?
C5 Fe2 Fe1 49.1(4) . . ?
C4 Fe2 Fe1 78.0(4) . . ?
C204 Fe2 Fe1 122.8(4) . . ?
C202 Fe2 Fe1 155.0(4) . . ?
C203 Fe2 Fe1 159.8(4) . . ?
C205 Fe2 Fe1 104.8(4) . . ?
C201 Fe2 Fe1 119.2(4) . . ?
O1 C1 Fe1 178.5(13) . . ?
O2 C2 Fe1 138.1(11) . . ?
O2 C2 Fe2 139.1(10) . . ?
Fe1 C2 Fe2 82.8(5) . . ?
C16 O3 C19 117.5(10) . . ?
C3 N1 C6 120.6(11) . . ?
C3 N1 C7 121.0(11) . . ?
C6 N1 C7 118.2(9) . . ?
N1 C3 C4 135.9(12) . . ?
N1 C3 Fe2 148.0(11) . . ?
C4 C3 Fe2 75.9(7) . . ?
C3 C4 C5 117.5(12) . . ?
C3 C4 Fe2 62.3(7) . . ?
C5 C4 Fe2 69.5(7) . . ?
C3 C4 H4 118.5 . . ?
C5 C4 H4 118.5 . . ?
Fe2 C4 H4 118.5 . . ?
C4 C5 C13 116.3(12) . . ?
C4 C5 Fe1 119.2(9) . . ?
C13 C5 Fe1 122.4(9) . . ?
C4 C5 Fe2 70.1(7) . . ?
C13 C5 Fe2 135.1(9) . . ?
Fe1 C5 Fe2 79.5(5) . . ?
N1 C6 H6A 109.5 . . ?
N1 C6 H6B 109.5 . . ?
H6A C6 H6B 109.5 . . ?
N1 C6 H6C 109.5 . . ?
H6A C6 H6C 109.5 . . ?
H6B C6 H6C 109.5 . . ?
N1 C7 C12 112.4(12) . . ?
N1 C7 C8 110.0(10) . . ?
C12 C7 C8 111.6(10) . . ?
N1 C7 H7 107.5 . . ?
C12 C7 H7 107.5 . . ?
C8 C7 H7 107.5 . . ?
C7 C8 C9 109.9(12) . . ?
C7 C8 H8A 109.7 . . ?
C9 C8 H8A 109.7 . . ?
C7 C8 H8B 109.7 . . ?
C9 C8 H8B 109.7 . . ?
H8A C8 H8B 108.2 . . ?
C10 C9 C8 110.8(13) . . ?
C10 C9 H9A 109.5 . . ?
C8 C9 H9A 109.5 . . ?
C10 C9 H9B 109.5 . . ?
C8 C9 H9B 109.5 . . ?
H9A C9 H9B 108.1 . . ?
C11 C10 C9 111.8(12) . . ?
C11 C10 H10A 109.3 . . ?
C9 C10 H10A 109.3 . . ?
C11 C10 H10B 109.3 . . ?
C9 C10 H10B 109.3 . . ?
H10A C10 H10B 107.9 . . ?
C10 C11 C12 111.2(12) . . ?
C10 C11 H11A 109.4 . . ?
C12 C11 H11A 109.4 . . ?
C10 C11 H11B 109.4 . . ?
C12 C11 H11B 109.4 . . ?
H11A C11 H11B 108.0 . . ?
C7 C12 C11 109.9(13) . . ?
C7 C12 H12A 109.7 . . ?
C11 C12 H12A 109.7 . . ?
C7 C12 H12B 109.7 . . ?
C11 C12 H12B 109.7 . . ?
H12A C12 H12B 108.2 . . ?
C18 C13 C14 116.8(11) . . ?
C18 C13 C5 123.3(12) . . ?
C14 C13 C5 119.9(11) . . ?
C15 C14 C13 121.6(12) . . ?
C15 C14 H14 119.2 . . ?
C13 C14 H14 119.2 . . ?
C16 C15 C14 120.9(13) . . ?
C16 C15 H15 119.6 . . ?
C14 C15 H15 119.6 . . ?
C15 C16 O3 116.6(12) . . ?
C15 C16 C17 120.0(12) . . ?
O3 C16 C17 123.3(11) . . ?
C16 C17 C18 118.4(11) . . ?
C16 C17 H17 120.8 . . ?
C18 C17 H17 120.8 . . ?
C13 C18 C17 122.4(12) . . ?
C13 C18 H18 118.8 . . ?
C17 C18 H18 118.8 . . ?
O3 C19 H19A 109.5 . . ?
O3 C19 H19B 109.5 . . ?
H19A C19 H19B 109.5 . . ?
O3 C19 H19C 109.5 . . ?
H19A C19 H19C 109.5 . . ?
H19B C19 H19C 109.5 . . ?
C105 C101 C102 107.5(14) . . ?
C105 C101 Fe1 70.5(8) . . ?
C102 C101 Fe1 69.1(7) . . ?
C105 C101 H101 126.3 . . ?
C102 C101 H101 126.3 . . ?
Fe1 C101 H101 126.3 . . ?
C101 C102 C103 108.6(14) . . ?
C101 C102 Fe1 72.5(8) . . ?
C103 C102 Fe1 70.1(8) . . ?
C101 C102 H102 125.7 . . ?
C103 C102 H102 125.7 . . ?
Fe1 C102 H102 125.7 . . ?
C102 C103 C104 107.7(14) . . ?
C102 C103 Fe1 70.5(8) . . ?
C104 C103 Fe1 71.1(9) . . ?
C102 C103 H103 126.1 . . ?
C104 C103 H103 126.1 . . ?
Fe1 C103 H103 126.1 . . ?
C105 C104 C103 106.3(14) . . ?
C105 C104 Fe1 71.0(8) . . ?
C103 C104 Fe1 69.6(8) . . ?
C105 C104 H104 126.8 . . ?
C103 C104 H104 126.8 . . ?
Fe1 C104 H104 126.8 . . ?
C101 C105 C104 110.0(14) . . ?
C101 C105 Fe1 71.8(7) . . ?
C104 C105 Fe1 70.0(7) . . ?
C101 C105 H105 125.0 . . ?
C104 C105 H105 125.0 . . ?
Fe1 C105 H105 125.0 . . ?
C205 C201 C202 108.5(12) . . ?
C205 C201 Fe2 70.2(7) . . ?
C202 C201 Fe2 69.6(7) . . ?
C205 C201 H201 125.7 . . ?
C202 C201 H201 125.7 . . ?
Fe2 C201 H201 125.7 . . ?
C201 C202 C203 108.0(13) . . ?
C201 C202 Fe2 71.6(8) . . ?
C203 C202 Fe2 70.4(8) . . ?
C201 C202 H202 126.0 . . ?
C203 C202 H202 126.0 . . ?
Fe2 C202 H202 126.0 . . ?
C204 C203 C202 108.0(12) . . ?
C204 C203 Fe2 70.6(8) . . ?
C202 C203 Fe2 70.3(7) . . ?
C204 C203 H203 126.0 . . ?
C202 C203 H203 126.0 . . ?
Fe2 C203 H203 126.0 . . ?
C203 C204 C205 108.0(12) . . ?
C203 C204 Fe2 70.8(7) . . ?
C205 C204 Fe2 70.5(7) . . ?
C203 C204 H204 126.0 . . ?
C205 C204 H204 126.0 . . ?
Fe2 C204 H204 126.0 . . ?
C201 C205 C204 107.4(12) . . ?
C201 C205 Fe2 71.5(7) . . ?
C204 C205 Fe2 69.6(7) . . ?
C201 C205 H205 126.3 . . ?
C204 C205 H205 126.3 . . ?
Fe2 C205 H205 126.3 . . ?
F2 C301 F3 112.5(18) . . ?
F2 C301 F1 105.3(18) . . ?
F3 C301 F1 109.2(17) . . ?
F2 C301 S1 112.2(14) . . ?
F3 C301 S1 110.3(15) . . ?
F1 C301 S1 107.0(14) . . ?
O13 S1 O11 113.9(7) . . ?
O13 S1 O12 114.1(6) . . ?
O11 S1 O12 115.6(7) . . ?
O13 S1 C301 107.3(9) . . ?
O11 S1 C301 102.1(9) . . ?
O12 S1 C301 101.7(7) . . ?
Cl2 C401 Cl1 113.9(11) . . ?
Cl2 C401 H40A 108.8 . . ?
Cl1 C401 H40A 108.8 . . ?
Cl2 C401 H40B 108.8 . . ?
Cl1 C401 H40B 108.8 . . ?
H40A C401 H40B 107.7 . . ?

loop_
_geom_bond_atom_site_label_1
_geom_bond_atom_site_label_2
_geom_bond_distance
_geom_bond_site_symmetry_2
_geom_bond_publ_flag
Fe1 C1 1.795(15) . ?
Fe1 C2 1.919(12) . ?
Fe1 C5 1.966(15) . ?
Fe1 C103 2.081(15) . ?
Fe1 C102 2.086(13) . ?
Fe1 C104 2.100(13) . ?
Fe1 C105 2.113(12) . ?
Fe1 C101 2.130(12) . ?
Fe1 Fe2 2.558(3) . ?
Fe2 C3 1.864(11) . ?
Fe2 C2 1.949(13) . ?
Fe2 C5 2.035(12) . ?
Fe2 C4 2.042(13) . ?
Fe2 C204 2.082(12) . ?
Fe2 C202 2.084(13) . ?
Fe2 C203 2.086(13) . ?
Fe2 C205 2.094(12) . ?
Fe2 C201 2.110(12) . ?
C1 O1 1.111(15) . ?
C2 O2 1.144(14) . ?
O3 C16 1.376(15) . ?
O3 C19 1.423(15) . ?
N1 C3 1.265(15) . ?
N1 C6 1.487(16) . ?
N1 C7 1.494(16) . ?
C3 C4 1.402(17) . ?
C4 C5 1.408(18) . ?
C4 H4 1.0000 . ?
C5 C13 1.488(16) . ?
C6 H6A 0.9800 . ?
C6 H6B 0.9800 . ?
C6 H6C 0.9800 . ?
C7 C12 1.502(19) . ?
C7 C8 1.523(18) . ?
C7 H7 1.0000 . ?
C8 C9 1.52(2) . ?
C8 H8A 0.9900 . ?
C8 H8B 0.9900 . ?
C9 C10 1.51(2) . ?
C9 H9A 0.9900 . ?
C9 H9B 0.9900 . ?
C10 C11 1.50(2) . ?
C10 H10A 0.9900 . ?
C10 H10B 0.9900 . ?
C11 C12 1.535(19) . ?
C11 H11A 0.9900 . ?
C11 H11B 0.9900 . ?
C12 H12A 0.9900 . ?
C12 H12B 0.9900 . ?
C13 C18 1.379(16) . ?
C13 C14 1.383(18) . ?
C14 C15 1.365(18) . ?
C14 H14 0.9500 . ?
C15 C16 1.356(17) . ?
C15 H15 0.9500 . ?
C16 C17 1.382(18) . ?
C17 C18 1.392(17) . ?
C17 H17 0.9500 . ?
C18 H18 0.9500 . ?
C19 H19A 0.9800 . ?
C19 H19B 0.9800 . ?
C19 H19C 0.9800 . ?
C101 C105 1.371(19) . ?
C101 C102 1.39(2) . ?
C101 H101 1.0000 . ?
C102 C103 1.40(2) . ?
C102 H102 1.0000 . ?
C103 C104 1.41(2) . ?
C103 H103 1.0000 . ?
C104 C105 1.40(2) . ?
C104 H104 1.0000 . ?
C105 H105 1.0000 . ?
C201 C205 1.379(19) . ?
C201 C202 1.394(19) . ?
C201 H201 1.0000 . ?
C202 C203 1.400(18) . ?
C202 H202 1.0000 . ?
C203 C204 1.377(19) . ?
C203 H203 1.0000 . ?
C204 C205 1.422(17) . ?
C204 H204 1.0000 . ?
C205 H205 1.0000 . ?
C301 F2 1.27(2) . ?
C301 F3 1.30(2) . ?
C301 F1 1.39(2) . ?
C301 S1 1.83(2) . ?
S1 O13 1.396(11) . ?
S1 O11 1.410(11) . ?
S1 O12 1.419(9) . ?
C401 Cl2 1.71(2) . ?
C401 Cl1 1.75(2) . ?
C401 H40A 0.9900 . ?
C401 H40B 0.9900 . ?
